data_4085938
loop_
_publ_author_name
'Wang, Xiaojie'
'Zhang, Jia'
'Wang, Lei'
'Deng, Liang'

_publ_section_title
;
 High-Spin Iron(II) Alkynyl Complexes with N-Heterocyclic Carbene
 Ligation: Synthesis, Characterization, and Reactivity Study
;
_journal_issue 12
_journal_name_full Organometallics
_journal_page_first 2775
_journal_paper_doi 10.1021/acs.organomet.5b00028
_journal_volume 34
_journal_year 2015
_chemical_absolute_configuration ad
_chemical_formula_sum 'C34 H58 Fe N4'
_chemical_formula_weight 578.69
_chemical_name_systematic
; 
 ? 
;
_space_group_IT_number 146
_symmetry_cell_setting hexagonal
_symmetry_space_group_name_Hall 'R 3'
_symmetry_space_group_name_H-M 'R 3 :H'
_atom_sites_solution_hydrogens geom
_atom_sites_solution_primary direct
_atom_sites_solution_secondary difmap
_audit_creation_method SHELXL-97
_cell_angle_alpha 90.00
_cell_angle_beta 90.00
_cell_angle_gamma 120.00
_cell_formula_units_Z 9
_cell_length_a 27.826(3)
_cell_length_b 27.826(3)
_cell_length_c 13.4682(14)
_cell_measurement_reflns_used 4905
_cell_measurement_temperature 143(2)
_cell_measurement_theta_max 22.14
_cell_measurement_theta_min 2.27
_cell_volume 9031.1(17)
_computing_cell_refinement 'Bruker SAINT'
_computing_data_collection 'Bruker APEX2'
_computing_data_reduction 'Bruker SAINT'
_computing_molecular_graphics 'Bruker SHELXTL'
_computing_publication_material 'Bruker SHELXTL'
_computing_structure_refinement 'SHELXL-97 (Sheldrick, 2008)'
_computing_structure_solution 'SHELXS-97 (Sheldrick, 2008)'
_diffrn_ambient_temperature 143(2)
_diffrn_measured_fraction_theta_full 0.999
_diffrn_measured_fraction_theta_max 0.999
_diffrn_measurement_device_type 'Bruker APEX-II CCD'
_diffrn_measurement_method '\f and \w scans'
_diffrn_radiation_monochromator graphite
_diffrn_radiation_source 'fine-focus sealed tube'
_diffrn_radiation_type MoK\a
_diffrn_radiation_wavelength 0.71073
_diffrn_reflns_av_R_equivalents 0.0510
_diffrn_reflns_av_sigmaI/netI 0.0801
_diffrn_reflns_limit_h_max 39
_diffrn_reflns_limit_h_min -39
_diffrn_reflns_limit_k_max 39
_diffrn_reflns_limit_k_min -36
_diffrn_reflns_limit_l_max 19
_diffrn_reflns_limit_l_min -19
_diffrn_reflns_number 29742
_diffrn_reflns_theta_full 30.53
_diffrn_reflns_theta_max 30.53
_diffrn_reflns_theta_min 1.73
_exptl_absorpt_coefficient_mu 0.398
_exptl_absorpt_correction_T_max 0.9538
_exptl_absorpt_correction_T_min 0.8899
_exptl_absorpt_correction_type multi-scan
_exptl_absorpt_process_details sadabs
_exptl_crystal_colour colourless
_exptl_crystal_density_diffrn 0.958
_exptl_crystal_density_method 'not measured'
_exptl_crystal_description prism
_exptl_crystal_F_000 2844
_exptl_crystal_size_max 0.30
_exptl_crystal_size_mid 0.20
_exptl_crystal_size_min 0.12
_platon_squeeze_details
;
;
_refine_diff_density_max 0.709
_refine_diff_density_min -0.540
_refine_diff_density_rms 0.063
_refine_ls_abs_structure_details 'Flack H D (1983), Acta Cryst. A39, 876-881'
_refine_ls_abs_structure_Flack 0.025(15)
_refine_ls_extinction_method none
_refine_ls_goodness_of_fit_ref 1.023
_refine_ls_hydrogen_treatment constr
_refine_ls_matrix_type full
_refine_ls_number_parameters 370
_refine_ls_number_reflns 12212
_refine_ls_number_restraints 19
_refine_ls_restrained_S_all 1.036
_refine_ls_R_factor_all 0.0799
_refine_ls_R_factor_gt 0.0563
_refine_ls_shift/su_max 0.056
_refine_ls_shift/su_mean 0.001
_refine_ls_structure_factor_coef Fsqd
_refine_ls_weighting_details 'calc w=1/[\s^2^(Fo^2^)+(0.0695P)^2^+0.0000P] where P=(Fo^2^+2Fc^2^)/3'
_refine_ls_weighting_scheme calc
_refine_ls_wR_factor_gt 0.1294
_refine_ls_wR_factor_ref 0.1386
_reflns_number_gt 8983
_reflns_number_total 12212
_reflns_threshold_expression >2sigma(I)
_cod_data_source_file om5b00028_si_002.cif
_cod_data_source_block 1
_cod_depositor_comments
;
The following automatic conversions were performed:

'_symmetry_cell_setting' value 'Hexagonal' changed to 'hexagonal'
according to
/usr/data/users/saulius/crontab/automatic-downloads/rss-feeds/ACS/lib/dictionaries/cif_core.dic
dictionary named 'cif_core.dic' version 2.4.2 from 2011-04-26.

Automatic conversion script
Id: cif_fix_values 3271 2015-04-21 07:52:19Z andrius 

 Adding full bibliography for 4085938--4085941.cif.
;
_cod_original_cell_volume 9030.9(17)
_cod_original_sg_symbol_H-M R3
_cod_database_code 4085938

loop_
_symmetry_equiv_pos_as_xyz
'x, y, z'
'-y, x-y, z'
'-x+y, -x, z'
'x+2/3, y+1/3, z+1/3'
'-y+2/3, x-y+1/3, z+1/3'
'-x+y+2/3, -x+1/3, z+1/3'
'x+1/3, y+2/3, z+2/3'
'-y+1/3, x-y+2/3, z+2/3'
'-x+y+1/3, -x+2/3, z+2/3'

loop_
_atom_site_label
_atom_site_type_symbol
_atom_site_fract_x
_atom_site_fract_y
_atom_site_fract_z
_atom_site_U_iso_or_equiv
_atom_site_adp_type
_atom_site_occupancy
_atom_site_symmetry_multiplicity
_atom_site_calc_flag
_atom_site_refinement_flags
Fe1 Fe 0.324442(14) 0.164174(12) 0.99998(3) 0.02363(8) Uani 1 1 d .
N1 N 0.24581(9) 0.20783(9) 0.93717(17) 0.0286(5) Uani 1 1 d .
N2 N 0.32875(9) 0.27104(9) 0.90236(16) 0.0273(4) Uani 1 1 d .
N3 N 0.29981(10) 0.08564(9) 0.81887(17) 0.0304(5) Uani 1 1 d .
N4 N 0.25457(11) 0.03528(9) 0.94252(17) 0.0358(5) Uani 1 1 d .
C1 C 0.29867(11) 0.21798(10) 0.93798(18) 0.0249(5) Uani 1 1 d .
C2 C 0.28787(11) 0.08909(11) 0.91466(19) 0.0272(5) Uani 1 1 d .
C3 C 0.40837(12) 0.19590(12) 0.9878(2) 0.0361(6) Uani 1 1 d .
C4 C 0.28993(11) 0.14804(10) 1.13921(19) 0.0274(5) Uani 1 1 d .
C5 C 0.26991(12) 0.13539(11) 1.2202(2) 0.0323(6) Uani 1 1 d .
C6 C 0.24687(18) 0.12064(15) 1.3225(2) 0.0520(9) Uani 1 1 d .
C7 C 0.2395(3) 0.06371(19) 1.3506(3) 0.0823(16) Uani 1 1 d .
H7A H 0.2119 0.0351 1.3068 0.123 Uiso 1 1 calc R
H7B H 0.2269 0.0551 1.4197 0.123 Uiso 1 1 calc R
H7C H 0.2750 0.0647 1.3434 0.123 Uiso 1 1 calc R
C8 C 0.19126(19) 0.1200(2) 1.3284(3) 0.0672(11) Uani 1 1 d .
H8A H 0.1969 0.1565 1.3092 0.101 Uiso 1 1 calc R
H8B H 0.1770 0.1115 1.3965 0.101 Uiso 1 1 calc R
H8C H 0.1644 0.0917 1.2832 0.101 Uiso 1 1 calc R
C9 C 0.2893(2) 0.1644(2) 1.3941(3) 0.0695(12) Uani 1 1 d .
H9A H 0.3247 0.1648 1.3889 0.104 Uiso 1 1 calc R
H9B H 0.2754 0.1552 1.4623 0.104 Uiso 1 1 calc R
H9C H 0.2949 0.2011 1.3767 0.104 Uiso 1 1 calc R
C10 C 0.45831(13) 0.21418(13) 0.9798(3) 0.0437(7) Uani 1 1 d .
C11 C 0.51822(19) 0.2360(3) 0.9750(4) 0.0850(10) Uani 1 1 d U
C12 C 0.5309(2) 0.2034(2) 0.9032(5) 0.0945(12) Uani 1 1 d U
H12A H 0.5611 0.1985 0.9292 0.142 Uiso 1 1 calc R
H12B H 0.5421 0.2231 0.8397 0.142 Uiso 1 1 calc R
H12C H 0.4978 0.1669 0.8933 0.142 Uiso 1 1 calc R
C13 C 0.5475(2) 0.2935(3) 0.9531(5) 0.0985(13) Uani 1 1 d U
H13A H 0.5446 0.3142 1.0093 0.148 Uiso 1 1 calc R
H13B H 0.5316 0.3005 0.8938 0.148 Uiso 1 1 calc R
H13C H 0.5867 0.3055 0.9409 0.148 Uiso 1 1 calc R
C14 C 0.5396(2) 0.2321(3) 1.0699(5) 0.0986(13) Uani 1 1 d U
H14A H 0.5799 0.2567 1.0711 0.148 Uiso 1 1 calc R
H14B H 0.5309 0.1938 1.0812 0.148 Uiso 1 1 calc R
H14C H 0.5226 0.2431 1.1223 0.148 Uiso 1 1 calc R
C15 C 0.24227(12) 0.25341(12) 0.9025(2) 0.0336(6) Uani 1 1 d .
C16 C 0.29404(12) 0.29279(11) 0.88077(19) 0.0319(6) Uani 1 1 d .
C17 C 0.18957(15) 0.25476(15) 0.8929(3) 0.0538(9) Uani 1 1 d .
H17A H 0.1981 0.2924 0.8757 0.081 Uiso 1 1 calc R
H17B H 0.1694 0.2437 0.9560 0.081 Uiso 1 1 calc R
H17C H 0.1666 0.2290 0.8405 0.081 Uiso 1 1 calc R
C18 C 0.31395(15) 0.35037(13) 0.8407(2) 0.0425(7) Uani 1 1 d .
H18A H 0.2820 0.3552 0.8278 0.064 Uiso 1 1 calc R
H18B H 0.3344 0.3554 0.7788 0.064 Uiso 1 1 calc R
H18C H 0.3384 0.3779 0.8896 0.064 Uiso 1 1 calc R
C19 C 0.19958(12) 0.15311(12) 0.9667(2) 0.0390(7) Uani 1 1 d .
H19 H 0.2171 0.1314 0.9908 0.047 Uiso 1 1 calc R
C20 C 0.16462(17) 0.12168(16) 0.8773(4) 0.0687(12) Uani 1 1 d .
H20A H 0.1437 0.1393 0.8541 0.103 Uiso 1 1 calc R
H20B H 0.1387 0.0832 0.8961 0.103 Uiso 1 1 calc R
H20C H 0.1889 0.1223 0.8239 0.103 Uiso 1 1 calc R
C21 C 0.16691(17) 0.15630(18) 1.0531(3) 0.0624(10) Uani 1 1 d .
H21A H 0.1923 0.1841 1.1006 0.094 Uiso 1 1 calc R
H21B H 0.1470 0.1200 1.0859 0.094 Uiso 1 1 calc R
H21C H 0.1402 0.1668 1.0292 0.094 Uiso 1 1 calc R
C22 C 0.38908(13) 0.29656(12) 0.8864(2) 0.0384(6) Uani 1 1 d .
H22 H 0.3995 0.2698 0.9143 0.046 Uiso 1 1 calc R
C23 C 0.42241(14) 0.34939(15) 0.9431(3) 0.0524(9) Uani 1 1 d .
H23A H 0.4128 0.3770 0.9205 0.079 Uiso 1 1 calc R
H23B H 0.4620 0.3634 0.9320 0.079 Uiso 1 1 calc R
H23C H 0.4142 0.3423 1.0141 0.079 Uiso 1 1 calc R
C24 C 0.40312(17) 0.30127(15) 0.7776(3) 0.0615(11) Uani 1 1 d .
H24A H 0.3799 0.2653 0.7453 0.092 Uiso 1 1 calc R
H24B H 0.4423 0.3122 0.7697 0.092 Uiso 1 1 calc R
H24C H 0.3963 0.3293 0.7470 0.092 Uiso 1 1 calc R
C25 C 0.27410(15) 0.03069(13) 0.7864(2) 0.0424(7) Uani 1 1 d .
C26 C 0.24594(17) -0.00085(13) 0.8651(2) 0.0508(9) Uani 1 1 d .
C27 C 0.2788(2) 0.01244(15) 0.6833(3) 0.0634(12) Uani 1 1 d .
H27A H 0.2557 -0.0280 0.6782 0.095 Uiso 1 1 calc R
H27B H 0.3176 0.0234 0.6698 0.095 Uiso 1 1 calc R
H27C H 0.2663 0.0301 0.6347 0.095 Uiso 1 1 calc R
C28 C 0.2121(3) -0.06329(15) 0.8715(3) 0.0847(17) Uani 1 1 d .
H28A H 0.2147 -0.0795 0.8085 0.127 Uiso 1 1 calc R
H28B H 0.1733 -0.0746 0.8849 0.127 Uiso 1 1 calc R
H28C H 0.2265 -0.0763 0.9253 0.127 Uiso 1 1 calc R
C29 C 0.33649(12) 0.13535(12) 0.7613(2) 0.0344(6) Uani 1 1 d .
H29 H 0.3470 0.1678 0.8061 0.041 Uiso 1 1 calc R
C30 C 0.39073(17) 0.13708(19) 0.7326(3) 0.0649(11) Uani 1 1 d .
H30A H 0.4038 0.1241 0.7885 0.097 Uiso 1 1 calc R
H30B H 0.4189 0.1752 0.7158 0.097 Uiso 1 1 calc R
H30C H 0.3841 0.1130 0.6750 0.097 Uiso 1 1 calc R
C31 C 0.3076(2) 0.14281(17) 0.6739(3) 0.0682(12) Uani 1 1 d .
H31A H 0.3023 0.1157 0.6224 0.102 Uiso 1 1 calc R
H31B H 0.3301 0.1804 0.6473 0.102 Uiso 1 1 calc R
H31C H 0.2714 0.1372 0.6947 0.102 Uiso 1 1 calc R
C32 C 0.22916(15) 0.01999(13) 1.0425(2) 0.0479(8) Uani 1 1 d .
H32 H 0.2444 0.0554 1.0809 0.057 Uiso 1 1 calc R
C33 C 0.2467(2) -0.01658(17) 1.0988(3) 0.0685(12) Uani 1 1 d .
H33A H 0.2294 -0.0534 1.0681 0.103 Uiso 1 1 calc R
H33B H 0.2348 -0.0201 1.1682 0.103 Uiso 1 1 calc R
H33C H 0.2872 0.0004 1.0961 0.103 Uiso 1 1 calc R
C34 C 0.1684(2) -0.0036(2) 1.0391(4) 0.0802(13) Uani 1 1 d .
H34A H 0.1597 0.0212 1.0012 0.120 Uiso 1 1 calc R
H34B H 0.1540 -0.0074 1.1069 0.120 Uiso 1 1 calc R
H34C H 0.1511 -0.0401 1.0071 0.120 Uiso 1 1 calc R

loop_
_atom_site_aniso_label
_atom_site_aniso_U_11
_atom_site_aniso_U_22
_atom_site_aniso_U_33
_atom_site_aniso_U_23
_atom_site_aniso_U_13
_atom_site_aniso_U_12
Fe1 0.0274(2) 0.01944(17) 0.02642(15) -0.00230(15) -0.00459(16) 0.01346(17)
N1 0.0283(11) 0.0268(10) 0.0348(12) 0.0044(9) -0.0063(9) 0.0168(9)
N2 0.0309(11) 0.0248(10) 0.0268(11) 0.0010(8) -0.0017(9) 0.0143(9)
N3 0.0359(12) 0.0255(11) 0.0315(12) -0.0094(9) -0.0103(10) 0.0167(10)
N4 0.0471(14) 0.0194(10) 0.0329(12) -0.0080(9) -0.0072(10) 0.0106(10)
C1 0.0297(12) 0.0245(12) 0.0231(11) -0.0011(9) -0.0021(9) 0.0156(10)
C2 0.0317(13) 0.0248(12) 0.0275(13) -0.0014(10) -0.0046(10) 0.0159(11)
C3 0.0386(16) 0.0319(14) 0.0406(16) -0.0081(12) -0.0090(12) 0.0197(13)
C4 0.0313(13) 0.0202(11) 0.0302(13) -0.0026(10) -0.0066(10) 0.0125(10)
C5 0.0430(16) 0.0231(12) 0.0313(14) -0.0024(10) -0.0033(12) 0.0169(12)
C6 0.085(3) 0.052(2) 0.0286(15) 0.0091(14) 0.0098(16) 0.041(2)
C7 0.139(5) 0.065(3) 0.056(2) 0.031(2) 0.043(3) 0.061(3)
C8 0.069(3) 0.079(3) 0.049(2) -0.005(2) 0.0149(19) 0.034(2)
C9 0.113(4) 0.085(3) 0.0280(16) -0.0168(18) -0.016(2) 0.063(3)
C10 0.0371(16) 0.0398(16) 0.056(2) -0.0161(14) -0.0091(14) 0.0206(14)
C11 0.0469(15) 0.098(2) 0.119(2) -0.039(2) -0.0142(16) 0.0435(15)
C12 0.0518(18) 0.106(2) 0.128(3) -0.047(2) -0.0044(19) 0.0409(18)
C13 0.0594(19) 0.101(2) 0.126(3) -0.031(2) -0.010(2) 0.0334(19)
C14 0.0580(19) 0.113(2) 0.122(3) -0.029(2) -0.0257(19) 0.0409(19)
C15 0.0419(16) 0.0332(14) 0.0345(14) 0.0022(11) -0.0079(12) 0.0254(13)
C16 0.0473(16) 0.0280(13) 0.0263(13) 0.0011(10) -0.0062(11) 0.0233(12)
C17 0.0487(19) 0.055(2) 0.072(2) 0.0133(18) -0.0079(17) 0.0368(17)
C18 0.0581(19) 0.0340(15) 0.0403(17) 0.0082(13) -0.0026(14) 0.0266(15)
C19 0.0335(14) 0.0320(15) 0.0501(18) 0.0081(13) -0.0058(13) 0.0153(12)
C20 0.053(2) 0.046(2) 0.092(3) -0.007(2) -0.038(2) 0.0135(17)
C21 0.053(2) 0.064(2) 0.072(3) 0.024(2) 0.0188(19) 0.0305(19)
C22 0.0367(15) 0.0299(14) 0.0444(17) 0.0047(12) 0.0052(12) 0.0135(12)
C23 0.0401(18) 0.0446(18) 0.050(2) -0.0009(15) 0.0002(15) 0.0039(15)
C24 0.062(2) 0.0416(19) 0.061(2) -0.0065(17) 0.0256(18) 0.0106(17)
C25 0.063(2) 0.0298(15) 0.0357(16) -0.0101(12) -0.0074(14) 0.0239(15)
C26 0.081(3) 0.0265(15) 0.0352(16) -0.0057(13) -0.0109(17) 0.0197(16)
C27 0.116(4) 0.0389(18) 0.0359(17) -0.0126(14) -0.004(2) 0.039(2)
C28 0.143(5) 0.0230(17) 0.050(2) -0.0100(16) -0.009(3) 0.013(2)
C29 0.0418(16) 0.0318(14) 0.0273(13) -0.0034(11) -0.0012(11) 0.0167(12)
C30 0.055(2) 0.073(3) 0.064(2) -0.013(2) 0.0128(19) 0.030(2)
C31 0.090(3) 0.050(2) 0.059(2) 0.0100(18) -0.025(2) 0.030(2)
C32 0.060(2) 0.0260(14) 0.0392(17) 0.0004(12) 0.0042(15) 0.0077(14)
C33 0.104(4) 0.051(2) 0.0413(19) 0.0086(16) -0.004(2) 0.031(2)
C34 0.074(3) 0.064(3) 0.078(3) 0.012(2) 0.015(2) 0.017(2)

loop_
_atom_type_symbol
_atom_type_description
_atom_type_scat_dispersion_real
_atom_type_scat_dispersion_imag
_atom_type_scat_source
C C 0.0033 0.0016 'International Tables Vol C Tables 4.2.6.8 and 6.1.1.4'
H H 0.0000 0.0000 'International Tables Vol C Tables 4.2.6.8 and 6.1.1.4'
N N 0.0061 0.0033 'International Tables Vol C Tables 4.2.6.8 and 6.1.1.4'
Fe Fe 0.3463 0.8444 'International Tables Vol C Tables 4.2.6.8 and 6.1.1.4'

loop_
_geom_angle_atom_site_label_1
_geom_angle_atom_site_label_2
_geom_angle_atom_site_label_3
_geom_angle
C3 Fe1 C4 118.39(11)
C3 Fe1 C1 112.21(11)
C4 Fe1 C1 103.12(10)
C3 Fe1 C2 105.09(11)
C4 Fe1 C2 109.55(10)
C1 Fe1 C2 108.22(10)
C1 N1 C15 112.1(2)
C1 N1 C19 120.7(2)
C15 N1 C19 127.2(2)
C1 N2 C16 110.9(2)
C1 N2 C22 120.4(2)
C16 N2 C22 128.7(2)
C2 N3 C25 111.6(2)
C2 N3 C29 121.3(2)
C25 N3 C29 127.0(2)
C2 N4 C26 111.5(2)
C2 N4 C32 122.1(2)
C26 N4 C32 126.3(2)
N1 C1 N2 103.7(2)
N1 C1 Fe1 124.79(18)
N2 C1 Fe1 131.06(18)
N3 C2 N4 104.0(2)
N3 C2 Fe1 124.67(19)
N4 C2 Fe1 130.88(19)
C10 C3 Fe1 179.1(3)
C5 C4 Fe1 175.6(2)
C4 C5 C6 178.1(4)
C5 C6 C9 107.9(3)
C5 C6 C7 109.2(3)
C9 C6 C7 108.3(4)
C5 C6 C8 110.1(3)
C9 C6 C8 110.2(3)
C7 C6 C8 111.0(4)
C6 C7 H7A 109.5
C6 C7 H7B 109.5
H7A C7 H7B 109.5
C6 C7 H7C 109.5
H7A C7 H7C 109.5
H7B C7 H7C 109.5
C6 C8 H8A 109.5
C6 C8 H8B 109.5
H8A C8 H8B 109.5
C6 C8 H8C 109.5
H8A C8 H8C 109.5
H8B C8 H8C 109.5
C6 C9 H9A 109.5
C6 C9 H9B 109.5
H9A C9 H9B 109.5
C6 C9 H9C 109.5
H9A C9 H9C 109.5
H9B C9 H9C 109.5
C3 C10 C11 177.5(4)
C13 C11 C14 104.1(5)
C13 C11 C10 111.7(4)
C14 C11 C10 111.0(5)
C13 C11 C12 112.1(5)
C14 C11 C12 107.5(5)
C10 C11 C12 110.2(4)
C11 C12 H12A 109.5
C11 C12 H12B 109.5
H12A C12 H12B 109.5
C11 C12 H12C 109.5
H12A C12 H12C 109.5
H12B C12 H12C 109.5
C11 C13 H13A 109.5
C11 C13 H13B 109.5
H13A C13 H13B 109.5
C11 C13 H13C 109.5
H13A C13 H13C 109.5
H13B C13 H13C 109.5
C11 C14 H14A 109.5
C11 C14 H14B 109.5
H14A C14 H14B 109.5
C11 C14 H14C 109.5
H14A C14 H14C 109.5
H14B C14 H14C 109.5
C16 C15 N1 106.3(2)
C16 C15 C17 129.1(3)
N1 C15 C17 124.6(3)
C15 C16 N2 107.1(2)
C15 C16 C18 128.5(3)
N2 C16 C18 124.4(3)
C15 C17 H17A 109.5
C15 C17 H17B 109.5
H17A C17 H17B 109.5
C15 C17 H17C 109.5
H17A C17 H17C 109.5
H17B C17 H17C 109.5
C16 C18 H18A 109.5
C16 C18 H18B 109.5
H18A C18 H18B 109.5
C16 C18 H18C 109.5
H18A C18 H18C 109.5
H18B C18 H18C 109.5
N1 C19 C21 112.8(3)
N1 C19 C20 111.0(3)
C21 C19 C20 114.5(3)
N1 C19 H19 105.9
C21 C19 H19 105.9
C20 C19 H19 105.9
C19 C20 H20A 109.5
C19 C20 H20B 109.5
H20A C20 H20B 109.5
C19 C20 H20C 109.5
H20A C20 H20C 109.5
H20B C20 H20C 109.5
C19 C21 H21A 109.5
C19 C21 H21B 109.5
H21A C21 H21B 109.5
C19 C21 H21C 109.5
H21A C21 H21C 109.5
H21B C21 H21C 109.5
N2 C22 C23 113.3(3)
N2 C22 C24 111.5(3)
C23 C22 C24 113.9(3)
N2 C22 H22 105.8
C23 C22 H22 105.8
C24 C22 H22 105.8
C22 C23 H23A 109.5
C22 C23 H23B 109.5
H23A C23 H23B 109.5
C22 C23 H23C 109.5
H23A C23 H23C 109.5
H23B C23 H23C 109.5
C22 C24 H24A 109.5
C22 C24 H24B 109.5
H24A C24 H24B 109.5
C22 C24 H24C 109.5
H24A C24 H24C 109.5
H24B C24 H24C 109.5
C26 C25 N3 106.2(3)
C26 C25 C27 128.7(3)
N3 C25 C27 125.1(3)
C25 C26 N4 106.6(3)
C25 C26 C28 128.2(3)
N4 C26 C28 125.1(3)
C25 C27 H27A 109.5
C25 C27 H27B 109.5
H27A C27 H27B 109.5
C25 C27 H27C 109.5
H27A C27 H27C 109.5
H27B C27 H27C 109.5
C26 C28 H28A 109.5
C26 C28 H28B 109.5
H28A C28 H28B 109.5
C26 C28 H28C 109.5
H28A C28 H28C 109.5
H28B C28 H28C 109.5
N3 C29 C31 112.2(3)
N3 C29 C30 111.9(3)
C31 C29 C30 112.7(3)
N3 C29 H29 106.5
C31 C29 H29 106.5
C30 C29 H29 106.5
C29 C30 H30A 109.5
C29 C30 H30B 109.5
H30A C30 H30B 109.5
C29 C30 H30C 109.5
H30A C30 H30C 109.5
H30B C30 H30C 109.5
C29 C31 H31A 109.5
C29 C31 H31B 109.5
H31A C31 H31B 109.5
C29 C31 H31C 109.5
H31A C31 H31C 109.5
H31B C31 H31C 109.5
C34 C32 N4 112.1(3)
C34 C32 C33 113.3(3)
N4 C32 C33 112.1(3)
C34 C32 H32 106.3
N4 C32 H32 106.3
C33 C32 H32 106.3
C32 C33 H33A 109.5
C32 C33 H33B 109.5
H33A C33 H33B 109.5
C32 C33 H33C 109.5
H33A C33 H33C 109.5
H33B C33 H33C 109.5
C32 C34 H34A 109.5
C32 C34 H34B 109.5
H34A C34 H34B 109.5
C32 C34 H34C 109.5
H34A C34 H34C 109.5
H34B C34 H34C 109.5

loop_
_geom_bond_atom_site_label_1
_geom_bond_atom_site_label_2
_geom_bond_distance
Fe1 C3 2.049(3)
Fe1 C4 2.052(3)
Fe1 C1 2.128(2)
Fe1 C2 2.144(3)
N1 C1 1.352(3)
N1 C15 1.400(3)
N1 C19 1.474(4)
N2 C1 1.369(3)
N2 C16 1.403(3)
N2 C22 1.475(4)
N3 C2 1.347(3)
N3 C25 1.396(4)
N3 C29 1.464(4)
N4 C2 1.362(3)
N4 C26 1.383(4)
N4 C32 1.481(4)
C3 C10 1.223(4)
C4 C5 1.194(4)
C5 C6 1.488(4)
C6 C9 1.539(6)
C6 C7 1.540(5)
C6 C8 1.541(6)
C7 H7A 0.9800
C7 H7B 0.9800
C7 H7C 0.9800
C8 H8A 0.9800
C8 H8B 0.9800
C8 H8C 0.9800
C9 H9A 0.9800
C9 H9B 0.9800
C9 H9C 0.9800
C10 C11 1.463(5)
C11 C13 1.417(9)
C11 C14 1.437(8)
C11 C12 1.484(7)
C12 H12A 0.9800
C12 H12B 0.9800
C12 H12C 0.9800
C13 H13A 0.9800
C13 H13B 0.9800
C13 H13C 0.9800
C14 H14A 0.9800
C14 H14B 0.9800
C14 H14C 0.9800
C15 C16 1.335(4)
C15 C17 1.491(4)
C16 C18 1.509(4)
C17 H17A 0.9800
C17 H17B 0.9800
C17 H17C 0.9800
C18 H18A 0.9800
C18 H18B 0.9800
C18 H18C 0.9800
C19 C21 1.507(5)
C19 C20 1.520(5)
C19 H19 1.0000
C20 H20A 0.9800
C20 H20B 0.9800
C20 H20C 0.9800
C21 H21A 0.9800
C21 H21B 0.9800
C21 H21C 0.9800
C22 C23 1.497(5)
C22 C24 1.505(5)
C22 H22 1.0000
C23 H23A 0.9800
C23 H23B 0.9800
C23 H23C 0.9800
C24 H24A 0.9800
C24 H24B 0.9800
C24 H24C 0.9800
C25 C26 1.350(5)
C25 C27 1.506(4)
C26 C28 1.509(5)
C27 H27A 0.9800
C27 H27B 0.9800
C27 H27C 0.9800
C28 H28A 0.9800
C28 H28B 0.9800
C28 H28C 0.9800
C29 C31 1.498(5)
C29 C30 1.535(5)
C29 H29 1.0000
C30 H30A 0.9800
C30 H30B 0.9800
C30 H30C 0.9800
C31 H31A 0.9800
C31 H31B 0.9800
C31 H31C 0.9800
C32 C34 1.478(6)
C32 C33 1.532(6)
C32 H32 1.0000
C33 H33A 0.9800
C33 H33B 0.9800
C33 H33C 0.9800
C34 H34A 0.9800
C34 H34B 0.9800
C34 H34C 0.9800

loop_
_geom_torsion_atom_site_label_1
_geom_torsion_atom_site_label_2
_geom_torsion_atom_site_label_3
_geom_torsion_atom_site_label_4
_geom_torsion
C15 N1 C1 N2 -0.4(3)
C19 N1 C1 N2 177.3(2)
C15 N1 C1 Fe1 172.68(18)
C19 N1 C1 Fe1 -9.6(4)
C16 N2 C1 N1 0.3(3)
C22 N2 C1 N1 -176.5(2)
C16 N2 C1 Fe1 -172.11(18)
C22 N2 C1 Fe1 11.1(4)
C3 Fe1 C1 N1 -179.0(2)
C4 Fe1 C1 N1 -50.5(2)
C2 Fe1 C1 N1 65.5(2)
C3 Fe1 C1 N2 -7.9(3)
C4 Fe1 C1 N2 120.6(2)
C2 Fe1 C1 N2 -123.4(2)
C25 N3 C2 N4 0.6(3)
C29 N3 C2 N4 -178.4(2)
C25 N3 C2 Fe1 173.6(2)
C29 N3 C2 Fe1 -5.3(4)
C26 N4 C2 N3 -0.1(3)
C32 N4 C2 N3 -176.8(3)
C26 N4 C2 Fe1 -172.6(2)
C32 N4 C2 Fe1 10.8(4)
C3 Fe1 C2 N3 -54.4(2)
C4 Fe1 C2 N3 177.4(2)
C1 Fe1 C2 N3 65.7(2)
C3 Fe1 C2 N4 116.7(3)
C4 Fe1 C2 N4 -11.5(3)
C1 Fe1 C2 N4 -123.2(3)
C4 Fe1 C3 C10 117(24)
C1 Fe1 C3 C10 -123(24)
C2 Fe1 C3 C10 -6(24)
C3 Fe1 C4 C5 -81(3)
C1 Fe1 C4 C5 155(3)
C2 Fe1 C4 C5 40(3)
Fe1 C4 C5 C6 92(9)
C4 C5 C6 C9 24(9)
C4 C5 C6 C7 -94(9)
C4 C5 C6 C8 144(9)
Fe1 C3 C10 C11 -116(22)
C3 C10 C11 C13 -106(9)
C3 C10 C11 C14 10(9)
C3 C10 C11 C12 129(9)
C1 N1 C15 C16 0.3(3)
C19 N1 C15 C16 -177.2(3)
C1 N1 C15 C17 179.8(3)
C19 N1 C15 C17 2.3(5)
N1 C15 C16 N2 -0.1(3)
C17 C15 C16 N2 -179.6(3)
N1 C15 C16 C18 -179.9(3)
C17 C15 C16 C18 0.6(5)
C1 N2 C16 C15 -0.2(3)
C22 N2 C16 C15 176.3(3)
C1 N2 C16 C18 179.7(3)
C22 N2 C16 C18 -3.8(4)
C1 N1 C19 C21 121.0(3)
C15 N1 C19 C21 -61.6(4)
C1 N1 C19 C20 -108.9(3)
C15 N1 C19 C20 68.4(4)
C1 N2 C22 C23 -122.4(3)
C16 N2 C22 C23 61.4(4)
C1 N2 C22 C24 107.5(3)
C16 N2 C22 C24 -68.7(4)
C2 N3 C25 C26 -0.8(4)
C29 N3 C25 C26 178.1(3)
C2 N3 C25 C27 179.9(4)
C29 N3 C25 C27 -1.2(5)
N3 C25 C26 N4 0.6(4)
C27 C25 C26 N4 180.0(4)
N3 C25 C26 C28 -178.2(4)
C27 C25 C26 C28 1.1(8)
C2 N4 C26 C25 -0.3(4)
C32 N4 C26 C25 176.1(3)
C2 N4 C26 C28 178.6(4)
C32 N4 C26 C28 -5.0(6)
C2 N3 C29 C31 -118.5(3)
C25 N3 C29 C31 62.7(4)
C2 N3 C29 C30 113.7(3)
C25 N3 C29 C30 -65.1(4)
C2 N4 C32 C34 110.8(4)
C26 N4 C32 C34 -65.3(5)
C2 N4 C32 C33 -120.6(3)
C26 N4 C32 C33 63.3(4)

loop_
_platon_squeeze_void_nr
_platon_squeeze_void_average_x
_platon_squeeze_void_average_y
_platon_squeeze_void_average_z
_platon_squeeze_void_volume
_platon_squeeze_void_count_electrons
_platon_squeeze_void_content
1 0.000 0.000 0.031 758 74 ' '
2 0.333 0.667 0.940 761 74 ' '
3 0.667 0.333 0.606 759 74 ' '
